data_7038465
loop_
_publ_author_name
'McKeown, P.'
'Davidson, M. G.'
'Lowe, J. P.'
'Mahon, M. F.'
'Thomas, L. H.'
'Woodman, T. J.'
'Jones, M. D.'

_publ_section_title
;
 Aminopiperidine based complexes for lactide polymerisation.
;
_journal_issue 12
_journal_name_full 'Dalton transactions (Cambridge, England : 2003)'
_journal_page_first 5374
_journal_page_last 5387
_journal_paper_doi 10.1039/c5dt04695e
_journal_volume 45
_journal_year 2016
_chemical_formula_sum 'C34 H49 Cl2 N2 O4 Ti'
_chemical_formula_weight 668.55
_space_group_crystal_system triclinic
_space_group_IT_number 2
_space_group_name_Hall '-P 1'
_space_group_name_H-M_alt 'P -1'
_symmetry_space_group_name_Hall '-P 1'
_symmetry_space_group_name_H-M 'P -1'
_atom_sites_solution_hydrogens geom
_atom_sites_solution_primary difmap
_audit_creation_method SHELXL-2014/7
_audit_update_record
;
2015-10-20 deposited with the CCDC.
2016-02-18 downloaded from the CCDC.
;
_cell_angle_alpha 101.894(6)
_cell_angle_beta 102.235(4)
_cell_angle_gamma 102.233(5)
_cell_formula_units_Z 2
_cell_length_a 10.6236(5)
_cell_length_b 11.1469(8)
_cell_length_c 16.0773(9)
_cell_measurement_reflns_used 5627
_cell_measurement_temperature 150(2)
_cell_measurement_theta_max 71.8060
_cell_measurement_theta_min 4.3070
_cell_volume 1754.5(2)
_computing_cell_refinement
;
CrysAlisPro, Agilent Technologies,
Version 1.171.37.33 (release 27-03-2014 CrysAlis171 .NET)
(compiled Mar 27 2014,17:12:48)
;
_computing_data_collection
;
CrysAlisPro, Agilent Technologies,
Version 1.171.37.33 (release 27-03-2014 CrysAlis171 .NET)
(compiled Mar 27 2014,17:12:48)
;
_computing_data_reduction
;
CrysAlisPro, Agilent Technologies,
Version 1.171.37.33 (release 27-03-2014 CrysAlis171 .NET)
(compiled Mar 27 2014,17:12:48)
;
_computing_structure_refinement 'SHELXL-2014/7 (Sheldrick, 2014)'
_computing_structure_solution SHELXS
_diffrn_ambient_environment N~2~
_diffrn_ambient_temperature 150(2)
_diffrn_detector 'CCD plate'
_diffrn_detector_area_resol_mean 8.1150
_diffrn_detector_type EosS2
_diffrn_measured_fraction_theta_full 0.997
_diffrn_measured_fraction_theta_max 0.997
_diffrn_measurement_device 'four-circle diffractometer'
_diffrn_measurement_device_type 'SuperNova, Dual, Cu at zero, EosS2'
_diffrn_radiation_monochromator mirror
_diffrn_radiation_probe x-ray
_diffrn_radiation_type 'Cu K\a'
_diffrn_radiation_wavelength 1.54184
_diffrn_reflns_av_R_equivalents 0.0481
_diffrn_reflns_av_unetI/netI 0.0627
_diffrn_reflns_Laue_measured_fraction_full 0.997
_diffrn_reflns_Laue_measured_fraction_max 0.997
_diffrn_reflns_limit_h_max 12
_diffrn_reflns_limit_h_min -9
_diffrn_reflns_limit_k_max 13
_diffrn_reflns_limit_k_min -11
_diffrn_reflns_limit_l_max 15
_diffrn_reflns_limit_l_min -19
_diffrn_reflns_number 11314
_diffrn_reflns_point_group_measured_fraction_full 0.997
_diffrn_reflns_point_group_measured_fraction_max 0.997
_diffrn_reflns_theta_full 66.601
_diffrn_reflns_theta_max 66.601
_diffrn_reflns_theta_min 4.419
_diffrn_source 'sealed X-ray tube'
_diffrn_source_type 'SuperNova (Cu) X-ray Source'
_exptl_absorpt_coefficient_mu 3.765
_exptl_absorpt_correction_T_max 1.00000
_exptl_absorpt_correction_T_min 0.74250
_exptl_absorpt_correction_type multi-scan
_exptl_absorpt_process_details
;
CrysAlisPro, Agilent Technologies,
Version 1.171.37.33 (release 27-03-2014 CrysAlis171 .NET)
(compiled Mar 27 2014,17:12:48)
Empirical absorption correction using spherical harmonics,
 implemented in SCALE3 ABSPACK scaling algorithm.
Empirical absorption correction using spherical harmonics,
 implemented in SCALE3 ABSPACK scaling algorithm.
;
_exptl_crystal_colour 'clear light yellow'
_exptl_crystal_density_diffrn 1.266
_exptl_crystal_description irregular
_exptl_crystal_F_000 710
_exptl_crystal_size_max 0.200
_exptl_crystal_size_mid 0.100
_exptl_crystal_size_min 0.100
_refine_diff_density_max 1.302
_refine_diff_density_min -0.780
_refine_diff_density_rms 0.110
_refine_ls_extinction_method none
_refine_ls_goodness_of_fit_ref 1.036
_refine_ls_hydrogen_treatment constr
_refine_ls_matrix_type full
_refine_ls_number_parameters 427
_refine_ls_number_reflns 6173
_refine_ls_number_restraints 0
_refine_ls_restrained_S_all 1.036
_refine_ls_R_factor_all 0.0798
_refine_ls_R_factor_gt 0.0749
_refine_ls_shift/su_max 0.000
_refine_ls_shift/su_mean 0.000
_refine_ls_structure_factor_coef Fsqd
_refine_ls_weighting_details 'w=1/[\s^2^(Fo^2^)+(0.1516P)^2^+0.5624P] where P=(Fo^2^+2Fc^2^)/3'
_refine_ls_weighting_scheme calc
_refine_ls_wR_factor_gt 0.2023
_refine_ls_wR_factor_ref 0.2097
_reflns_Friedel_coverage 0.000
_reflns_number_gt 5491
_reflns_number_total 6173
_reflns_threshold_expression 'I > 2\s(I)'
_cod_data_source_file c5dt04695e2.cif
_cod_data_source_block Ti_1_OiPr_2
_cod_depositor_comments 'Adding full bibliography for 7038454--7038468.cif.'
_cod_original_cell_volume 1754.47(19)
_cod_database_code 7038465
_shelx_shelxl_version_number 2014/7
_shelx_space_group_comment
;
The symmetry employed for this shelxl refinement is uniquely defined
by the following loop, which should always be used as a source of
symmetry information in preference to the above space-group names.
They are only intended as comments.
;
_shelx_estimated_absorpt_t_min 0.520
_shelx_estimated_absorpt_t_max 0.705

loop_
_space_group_symop_operation_xyz
'x, y, z'
'-x, -y, -z'

loop_
_atom_site_label
_atom_site_type_symbol
_atom_site_fract_x
_atom_site_fract_y
_atom_site_fract_z
_atom_site_U_iso_or_equiv
_atom_site_adp_type
_atom_site_occupancy
_atom_site_site_symmetry_order
_atom_site_calc_flag
_atom_site_refinement_flags_posn
_atom_site_refinement_flags_adp
_atom_site_refinement_flags_occupancy
_atom_site_disorder_assembly
_atom_site_disorder_group
Ti1 Ti 0.12294(5) 0.41780(5) 0.74609(3) 0.0262(2) Uani 1 1 d . . . . .
Cl1 Cl 0.25891(10) 0.86154(8) 0.87169(6) 0.0468(3) Uani 1 1 d . . . . .
O1 O 0.1131(2) 0.2896(2) 0.79893(16) 0.0341(5) Uani 1 1 d . . . . .
N1 N 0.3305(2) 0.3876(2) 0.74340(16) 0.0248(5) Uani 1 1 d . . . . .
C1 C 0.0270(3) 0.2282(4) 0.8433(2) 0.0352(7) Uani 1 1 d . . . . .
H1 H -0.0681 0.2160 0.8107 0.042 Uiso 1 1 calc R U . . .
Cl2 Cl 0.78329(9) 0.89222(8) 0.92730(5) 0.0388(2) Uani 1 1 d . . . . .
O2 O -0.0357(2) 0.4472(3) 0.74576(16) 0.0361(5) Uani 1 1 d . . . . .
N2 N 0.5249(3) 0.3896(2) 0.84523(16) 0.0246(5) Uani 1 1 d . . . . .
H2 H 0.5841 0.4111 0.8067 0.030 Uiso 1 1 calc R U . . .
C2 C 0.0527(4) 0.0997(4) 0.8418(3) 0.0433(8) Uani 1 1 d . . . . .
H2A H 0.0329 0.0497 0.7806 0.065 Uiso 1 1 calc R U . . .
H2B H -0.0049 0.0547 0.8722 0.065 Uiso 1 1 calc R U . . .
H2C H 0.1466 0.1111 0.8718 0.065 Uiso 1 1 calc R U . . .
O3 O 0.0985(2) 0.3783(2) 0.62436(14) 0.0293(5) Uani 1 1 d . . . . .
C3 C 0.0535(4) 0.3100(4) 0.9363(3) 0.0447(8) Uani 1 1 d . . . . .
H3A H 0.1453 0.3188 0.9694 0.067 Uiso 1 1 calc R U . . .
H3B H -0.0093 0.2697 0.9655 0.067 Uiso 1 1 calc R U . . .
H3C H 0.0418 0.3942 0.9341 0.067 Uiso 1 1 calc R U . . .
O4 O 0.2271(2) 0.5821(2) 0.81877(15) 0.0313(5) Uani 1 1 d . . . . .
C4 C -0.1128(9) 0.5232(9) 0.7122(7) 0.0410(19) Uani 0.5 1 d . . P A 1
H4 H -0.0796 0.5459 0.6622 0.049 Uiso 0.5 1 calc R U P A 1
C5' C -0.2305(14) 0.4680(15) 0.6441(10) 0.065(4) Uani 0.5 1 d . . P A 2
H5'1 H -0.1726 0.4980 0.6084 0.097 Uiso 0.5 1 calc R U P A 2
H5'2 H -0.3032 0.5097 0.6405 0.097 Uiso 0.5 1 calc R U P A 2
H5'3 H -0.2681 0.3757 0.6217 0.097 Uiso 0.5 1 calc R U P A 2
C6 C -0.102(3) 0.640(3) 0.774(3) 0.059(8) Uani 0.5 1 d . . P A 1
H6A H -0.1354 0.6216 0.8233 0.088 Uiso 0.5 1 calc R U P A 1
H6B H -0.1551 0.6889 0.7444 0.088 Uiso 0.5 1 calc R U P A 1
H6C H -0.0082 0.6895 0.7955 0.088 Uiso 0.5 1 calc R U P A 1
C7 C 0.1580(3) 0.3292(3) 0.56414(19) 0.0268(6) Uani 1 1 d . . . . .
C8 C 0.0818(3) 0.2446(3) 0.4826(2) 0.0277(6) Uani 1 1 d . . . . .
C9 C 0.1527(3) 0.1964(3) 0.42533(19) 0.0268(6) Uani 1 1 d . . . . .
H9 H 0.1031 0.1387 0.3701 0.032 Uiso 1 1 calc R U . . .
C10 C 0.2921(3) 0.2283(3) 0.44490(19) 0.0254(6) Uani 1 1 d . . . . .
C11 C 0.3629(3) 0.3147(3) 0.5255(2) 0.0265(6) Uani 1 1 d . . . . .
H11 H 0.4578 0.3403 0.5402 0.032 Uiso 1 1 calc R U . . .
C12 C 0.2968(3) 0.3642(3) 0.5849(2) 0.0274(6) Uani 1 1 d . . . . .
C13 C -0.0718(3) 0.2055(3) 0.4575(2) 0.0321(7) Uani 1 1 d . . . . .
C14 C -0.1316(3) 0.1087(4) 0.3672(3) 0.0479(9) Uani 1 1 d . . . . .
H14A H -0.2292 0.0833 0.3550 0.072 Uiso 1 1 calc R U . . .
H14B H -0.0975 0.0336 0.3674 0.072 Uiso 1 1 calc R U . . .
H14C H -0.1063 0.1471 0.3215 0.072 Uiso 1 1 calc R U . . .
C15 C -0.1238(3) 0.3232(4) 0.4536(3) 0.0427(8) Uani 1 1 d . . . . .
H15A H -0.0955 0.3598 0.4080 0.064 Uiso 1 1 calc R U . . .
H15B H -0.0874 0.3864 0.5109 0.064 Uiso 1 1 calc R U . . .
H15C H -0.2216 0.2985 0.4395 0.064 Uiso 1 1 calc R U . . .
C16 C -0.1231(3) 0.1420(4) 0.5255(3) 0.0400(8) Uani 1 1 d . . . . .
H16A H -0.0972 0.2047 0.5829 0.060 Uiso 1 1 calc R U . . .
H16B H -0.0838 0.0711 0.5311 0.060 Uiso 1 1 calc R U . . .
H16C H -0.2207 0.1101 0.5055 0.060 Uiso 1 1 calc R U . . .
C17 C 0.3688(3) 0.1690(3) 0.38379(19) 0.0275(6) Uani 1 1 d . . . . .
C18 C 0.4563(3) 0.2736(3) 0.3553(2) 0.0352(7) Uani 1 1 d . . . . .
H18A H 0.5057 0.2351 0.3170 0.053 Uiso 1 1 calc R U . . .
H18B H 0.5196 0.3354 0.4076 0.053 Uiso 1 1 calc R U . . .
H18C H 0.3993 0.3167 0.3230 0.053 Uiso 1 1 calc R U . . .
C19 C 0.2756(3) 0.0704(3) 0.3012(2) 0.0361(7) Uani 1 1 d . . . . .
H19A H 0.3287 0.0358 0.2642 0.054 Uiso 1 1 calc R U . . .
H19B H 0.2162 0.1107 0.2680 0.054 Uiso 1 1 calc R U . . .
H19C H 0.2220 0.0013 0.3183 0.054 Uiso 1 1 calc R U . . .
C20 C 0.4588(3) 0.1018(3) 0.4338(2) 0.0358(7) Uani 1 1 d . . . . .
H20A H 0.4037 0.0352 0.4523 0.054 Uiso 1 1 calc R U . . .
H20B H 0.5224 0.1638 0.4860 0.054 Uiso 1 1 calc R U . . .
H20C H 0.5078 0.0634 0.3953 0.054 Uiso 1 1 calc R U . . .
C21 C 0.3742(3) 0.4478(3) 0.67519(19) 0.0268(6) Uani 1 1 d . . . . .
C22 C 0.3481(3) 0.2548(3) 0.7290(2) 0.0276(6) Uani 1 1 d . . . . .
H22A H 0.3824 0.2333 0.6768 0.033 Uiso 1 1 calc R U . . .
H22B H 0.2619 0.1919 0.7199 0.033 Uiso 1 1 calc R U . . .
C23 C 0.4485(3) 0.2553(3) 0.81237(19) 0.0265(6) Uani 1 1 d . . . . .
H23 H 0.3989 0.2329 0.8558 0.032 Uiso 1 1 calc R U . . .
C24 C 0.5416(3) 0.1707(3) 0.8026(2) 0.0321(7) Uani 1 1 d . . . . .
H24A H 0.5910 0.1907 0.7592 0.039 Uiso 1 1 calc R U . . .
H24B H 0.4896 0.0803 0.7811 0.039 Uiso 1 1 calc R U . . .
C25 C 0.6402(4) 0.1941(3) 0.8931(2) 0.0370(7) Uani 1 1 d . . . . .
H25A H 0.5916 0.1599 0.9329 0.044 Uiso 1 1 calc R U . . .
H25B H 0.7090 0.1481 0.8861 0.044 Uiso 1 1 calc R U . . .
C26 C 0.7080(3) 0.3350(3) 0.9343(2) 0.0332(7) Uani 1 1 d . . . . .
H26A H 0.7619 0.3473 0.9953 0.040 Uiso 1 1 calc R U . . .
H26B H 0.7692 0.3660 0.9001 0.040 Uiso 1 1 calc R U . . .
C27 C 0.6058(3) 0.4120(3) 0.9361(2) 0.0288(6) Uani 1 1 d . . . . .
H27A H 0.5477 0.3855 0.9734 0.035 Uiso 1 1 calc R U . . .
H27B H 0.6518 0.5036 0.9611 0.035 Uiso 1 1 calc R U . . .
C28 C 0.4192(3) 0.4536(3) 0.83478(18) 0.0245(6) Uani 1 1 d . . . . .
H28 H 0.3662 0.4339 0.8771 0.029 Uiso 1 1 calc R U . . .
C29 C 0.4595(3) 0.5957(3) 0.85115(18) 0.0267(6) Uani 1 1 d . . . . .
C30 C 0.5910(3) 0.6684(3) 0.87393(19) 0.0280(6) Uani 1 1 d . . . . .
H30 H 0.6618 0.6287 0.8738 0.034 Uiso 1 1 calc R U . . .
C32 C 0.6175(3) 0.7993(3) 0.8968(2) 0.0315(7) Uani 1 1 d . . . . .
C33 C 0.5177(4) 0.8597(3) 0.8974(2) 0.0365(8) Uani 1 1 d . . . . .
H33 H 0.5382 0.9499 0.9153 0.044 Uiso 1 1 calc R U . . .
C34 C 0.3863(4) 0.7862(3) 0.8712(2) 0.0338(7) Uani 1 1 d . . . . .
C35 C 0.3535(3) 0.6533(3) 0.84601(19) 0.0280(6) Uani 1 1 d . . . . .
C4' C -0.1467(8) 0.5008(9) 0.7426(7) 0.043(2) Uani 0.5 1 d . . P A 2
H4' H -0.2045 0.4599 0.7762 0.051 Uiso 0.5 1 calc R U P A 2
C6' C -0.096(4) 0.638(3) 0.787(3) 0.067(9) Uani 0.5 1 d . . P A 2
H6'1 H -0.0515 0.6498 0.8493 0.100 Uiso 0.5 1 calc R U P A 2
H6'2 H -0.1713 0.6768 0.7832 0.100 Uiso 0.5 1 calc R U P A 2
H6'3 H -0.0328 0.6787 0.7586 0.100 Uiso 0.5 1 calc R U P A 2
C5 C -0.2553(13) 0.4374(17) 0.6726(10) 0.057(3) Uani 0.5 1 d . . P A 1
H5A H -0.2537 0.3585 0.6329 0.086 Uiso 0.5 1 calc R U P A 1
H5B H -0.3099 0.4814 0.6394 0.086 Uiso 0.5 1 calc R U P A 1
H5C H -0.2935 0.4174 0.7201 0.086 Uiso 0.5 1 calc R U P A 1

loop_
_atom_site_aniso_label
_atom_site_aniso_U_11
_atom_site_aniso_U_22
_atom_site_aniso_U_33
_atom_site_aniso_U_23
_atom_site_aniso_U_13
_atom_site_aniso_U_12
Ti1 0.0248(3) 0.0329(3) 0.0245(3) 0.0123(2) 0.0058(2) 0.0113(2)
Cl1 0.0546(6) 0.0385(5) 0.0484(5) 0.0100(4) 0.0026(4) 0.0273(4)
O1 0.0290(11) 0.0411(13) 0.0376(12) 0.0208(10) 0.0089(9) 0.0109(9)
N1 0.0252(12) 0.0300(13) 0.0190(11) 0.0092(10) 0.0015(9) 0.0082(10)
C1 0.0238(15) 0.048(2) 0.0329(16) 0.0193(15) 0.0043(12) 0.0028(13)
Cl2 0.0423(5) 0.0331(4) 0.0332(4) 0.0118(3) 0.0012(3) -0.0004(3)
O2 0.0291(12) 0.0502(14) 0.0335(12) 0.0137(10) 0.0069(9) 0.0189(10)
N2 0.0275(12) 0.0248(12) 0.0217(12) 0.0083(9) 0.0029(9) 0.0090(10)
C2 0.047(2) 0.0404(19) 0.0391(18) 0.0173(15) 0.0072(15) 0.0017(16)
O3 0.0256(10) 0.0403(12) 0.0246(10) 0.0119(9) 0.0041(8) 0.0133(9)
C3 0.043(2) 0.052(2) 0.0391(19) 0.0125(17) 0.0112(15) 0.0121(17)
O4 0.0324(12) 0.0322(11) 0.0298(11) 0.0083(9) 0.0041(9) 0.0136(9)
C4 0.027(4) 0.057(5) 0.051(5) 0.021(4) 0.014(4) 0.025(4)
C5' 0.037(7) 0.073(9) 0.071(10) 0.002(6) -0.013(6) 0.033(6)
C6 0.040(10) 0.066(14) 0.075(14) 0.029(12) 0.007(8) 0.022(8)
C7 0.0273(15) 0.0326(16) 0.0243(14) 0.0152(12) 0.0042(11) 0.0112(12)
C8 0.0243(15) 0.0328(16) 0.0269(14) 0.0153(12) 0.0019(11) 0.0071(12)
C9 0.0264(15) 0.0300(15) 0.0226(13) 0.0107(11) -0.0008(11) 0.0084(12)
C10 0.0245(14) 0.0317(15) 0.0227(14) 0.0162(12) 0.0023(11) 0.0080(11)
C11 0.0199(13) 0.0346(16) 0.0248(14) 0.0127(12) 0.0028(11) 0.0050(11)
C12 0.0261(14) 0.0314(15) 0.0244(14) 0.0120(12) 0.0024(11) 0.0065(12)
C13 0.0202(15) 0.0426(18) 0.0327(16) 0.0138(14) 0.0012(12) 0.0085(13)
C14 0.0216(16) 0.070(3) 0.0399(19) 0.0052(18) -0.0027(13) 0.0057(16)
C15 0.0251(16) 0.052(2) 0.055(2) 0.0249(18) 0.0025(14) 0.0167(15)
C16 0.0272(16) 0.047(2) 0.0450(19) 0.0182(16) 0.0078(14) 0.0037(14)
C17 0.0267(14) 0.0351(16) 0.0231(14) 0.0124(12) 0.0036(11) 0.0115(12)
C18 0.0355(17) 0.0439(19) 0.0311(16) 0.0162(14) 0.0126(13) 0.0108(14)
C19 0.0339(17) 0.0419(19) 0.0280(16) 0.0043(14) 0.0022(13) 0.0116(14)
C20 0.0320(16) 0.0460(19) 0.0354(17) 0.0193(15) 0.0052(13) 0.0184(14)
C21 0.0242(14) 0.0335(15) 0.0219(14) 0.0098(12) 0.0031(11) 0.0066(12)
C22 0.0279(15) 0.0282(15) 0.0250(14) 0.0092(11) 0.0004(11) 0.0086(12)
C23 0.0277(14) 0.0276(15) 0.0248(14) 0.0101(11) 0.0041(11) 0.0082(12)
C24 0.0355(17) 0.0282(15) 0.0309(16) 0.0061(12) 0.0022(13) 0.0130(13)
C25 0.0432(19) 0.0362(18) 0.0343(17) 0.0148(14) 0.0023(14) 0.0189(15)
C26 0.0321(16) 0.0405(18) 0.0282(15) 0.0139(13) 0.0010(12) 0.0146(14)
C27 0.0296(15) 0.0313(16) 0.0241(14) 0.0106(12) -0.0002(11) 0.0091(12)
C28 0.0228(14) 0.0296(15) 0.0215(14) 0.0105(11) 0.0024(11) 0.0074(11)
C29 0.0344(16) 0.0288(15) 0.0181(13) 0.0095(11) 0.0043(11) 0.0107(12)
C30 0.0329(16) 0.0312(16) 0.0202(13) 0.0108(11) 0.0021(11) 0.0103(12)
C32 0.0371(17) 0.0325(16) 0.0201(13) 0.0107(12) 0.0002(12) 0.0028(13)
C33 0.054(2) 0.0265(16) 0.0298(16) 0.0134(13) 0.0053(14) 0.0112(14)
C34 0.0443(19) 0.0340(17) 0.0260(15) 0.0122(13) 0.0036(13) 0.0179(14)
C35 0.0354(16) 0.0295(15) 0.0201(13) 0.0089(11) 0.0040(11) 0.0119(12)
C4' 0.026(4) 0.062(5) 0.055(5) 0.025(4) 0.023(4) 0.022(4)
C6' 0.055(12) 0.063(14) 0.074(13) -0.010(11) 0.001(8) 0.039(9)
C5 0.029(5) 0.087(9) 0.058(8) 0.025(6) 0.003(4) 0.022(5)

loop_
_atom_type_symbol
_atom_type_description
_atom_type_scat_dispersion_real
_atom_type_scat_dispersion_imag
_atom_type_scat_source
C C 0.0181 0.0091 'International Tables Vol C Tables 4.2.6.8 and 6.1.1.4'
H H 0.0000 0.0000 'International Tables Vol C Tables 4.2.6.8 and 6.1.1.4'
Cl Cl 0.3639 0.7018 'International Tables Vol C Tables 4.2.6.8 and 6.1.1.4'
O O 0.0492 0.0322 'International Tables Vol C Tables 4.2.6.8 and 6.1.1.4'
Ti Ti 0.2191 1.8069 'International Tables Vol C Tables 4.2.6.8 and 6.1.1.4'
N N 0.0311 0.0180 'International Tables Vol C Tables 4.2.6.8 and 6.1.1.4'

loop_
_geom_angle_atom_site_label_1
_geom_angle_atom_site_label_2
_geom_angle_atom_site_label_3
_geom_angle
O2 Ti1 O1 99.94(11)
O2 Ti1 O3 96.96(10)
O1 Ti1 O3 118.26(11)
O2 Ti1 O4 95.93(11)
O1 Ti1 O4 116.07(11)
O3 Ti1 O4 120.52(10)
O2 Ti1 N1 177.25(11)
O1 Ti1 N1 82.81(10)
O3 Ti1 N1 81.72(9)
O4 Ti1 N1 82.73(10)
C1 O1 Ti1 137.7(2)
C21 N1 C28 112.1(2)
C21 N1 C22 109.9(2)
C28 N1 C22 103.1(2)
C21 N1 Ti1 106.99(17)
C28 N1 Ti1 105.38(17)
C22 N1 Ti1 119.34(19)
O1 C1 C2 107.2(3)
O1 C1 C3 109.7(3)
C2 C1 C3 112.3(3)
C4 O2 Ti1 138.1(5)
C4' O2 Ti1 165.5(5)
C28 N2 C23 101.7(2)
C28 N2 C27 115.9(2)
C23 N2 C27 109.0(2)
C7 O3 Ti1 139.03(19)
C35 O4 Ti1 139.9(2)
O2 C4 C6 114.6(17)
O2 C4 C5 106.2(9)
C6 C4 C5 114.5(16)
O3 C7 C12 118.2(3)
O3 C7 C8 121.0(3)
C12 C7 C8 120.8(3)
C9 C8 C7 116.8(3)
C9 C8 C13 121.3(3)
C7 C8 C13 121.9(3)
C10 C9 C8 123.7(3)
C11 C10 C9 117.3(3)
C11 C10 C17 119.4(3)
C9 C10 C17 123.2(3)
C10 C11 C12 121.0(3)
C7 C12 C11 120.4(3)
C7 C12 C21 118.8(3)
C11 C12 C21 120.6(3)
C14 C13 C15 107.9(3)
C14 C13 C8 112.1(3)
C15 C13 C8 109.6(3)
C14 C13 C16 106.8(3)
C15 C13 C16 109.9(3)
C8 C13 C16 110.5(3)
C19 C17 C20 107.7(3)
C19 C17 C10 112.4(3)
C20 C17 C10 108.9(2)
C19 C17 C18 108.6(3)
C20 C17 C18 109.1(3)
C10 C17 C18 110.1(3)
N1 C21 C12 109.0(2)
N1 C22 C23 105.8(2)
N2 C23 C24 110.4(3)
N2 C23 C22 102.3(2)
C24 C23 C22 117.5(3)
C23 C24 C25 108.4(3)
C26 C25 C24 111.7(3)
C27 C26 C25 111.2(3)
N2 C27 C26 108.4(3)
N2 C28 C29 117.6(2)
N2 C28 N1 104.7(2)
C29 C28 N1 112.6(2)
C30 C29 C35 121.0(3)
C30 C29 C28 123.9(3)
C35 C29 C28 115.1(3)
C32 C30 C29 119.0(3)
C33 C32 C30 122.0(3)
C33 C32 Cl2 118.5(3)
C30 C32 Cl2 119.5(3)
C32 C33 C34 118.5(3)
C33 C34 C35 121.9(3)
C33 C34 Cl1 119.0(3)
C35 C34 Cl1 119.1(3)
O4 C35 C34 122.1(3)
O4 C35 C29 120.4(3)
C34 C35 C29 117.5(3)
O2 C4' C6' 108.6(14)
O2 C4' C5' 108.7(8)
C6' C4' C5' 114.9(19)

loop_
_geom_bond_atom_site_label_1
_geom_bond_atom_site_label_2
_geom_bond_distance
Ti1 O2 1.783(2)
Ti1 O1 1.803(2)
Ti1 O3 1.863(2)
Ti1 O4 1.912(2)
Ti1 N1 2.308(3)
Cl1 C34 1.738(3)
O1 C1 1.423(4)
N1 C21 1.502(4)
N1 C28 1.504(4)
N1 C22 1.508(4)
C1 C2 1.511(5)
C1 C3 1.516(5)
Cl2 C32 1.751(3)
O2 C4 1.405(8)
O2 C4' 1.427(8)
N2 C28 1.452(4)
N2 C23 1.468(4)
N2 C27 1.471(4)
O3 C7 1.351(4)
O4 C35 1.334(4)
C4 C6 1.43(4)
C4 C5 1.529(17)
C5' C4' 1.569(17)
C7 C12 1.390(4)
C7 C8 1.407(5)
C8 C9 1.402(5)
C8 C13 1.537(4)
C9 C10 1.397(4)
C10 C11 1.392(4)
C10 C17 1.539(4)
C11 C12 1.393(4)
C12 C21 1.504(4)
C13 C14 1.532(5)
C13 C15 1.535(5)
C13 C16 1.549(5)
C17 C19 1.528(4)
C17 C20 1.532(4)
C17 C18 1.541(4)
C22 C23 1.524(4)
C23 C24 1.514(4)
C24 C25 1.538(4)
C25 C26 1.521(5)
C26 C27 1.521(4)
C28 C29 1.501(4)
C29 C30 1.387(5)
C29 C35 1.405(4)
C30 C32 1.380(5)
C32 C33 1.372(5)
C33 C34 1.386(5)
C34 C35 1.398(5)
C4' C6' 1.48(3)
